data_1556408
loop_
_publ_author_name
'Malin, Artem V.'
'Ivlev, Sergei I.'
'Ostvald, Roman V.'
'Kraus, Florian'

_publ_section_title
;
 Rubidium tetrafluoridobromate(III): redetermination of the crystal
 structure from single-crystal X-ray diffraction data
;
_journal_coeditor_code WM4118
_journal_issue 11
_journal_name_full IUCrData
_journal_paper_doi 10.1107/S2414314619015955
_journal_volume 4
_journal_year 2019
_chemical_formula_iupac 'Rb Br F4'
_chemical_formula_moiety 'Rb +, Br F4 -'
_chemical_formula_structural 'Rb (Br F4)'
_chemical_formula_sum 'Br F4 Rb'
_chemical_formula_weight 241.38
_chemical_name_common 'Rubidium tetrafluoridobromate(III)'
_chemical_name_systematic
;
Rubidium tetrafluoridobromate(III)
;
_space_group_crystal_system tetragonal
_space_group_IT_number 140
_space_group_name_Hall '-I 4 2c'
_space_group_name_H-M_alt 'I 4/m c m'
_atom_sites_solution_primary direct
_audit_creation_method SHELXL-2018/3
_cell_angle_alpha 90
_cell_angle_beta 90
_cell_angle_gamma 90
_cell_formula_units_Z 4
_cell_length_a 6.2991(5)
_cell_length_b 6.2991(5)
_cell_length_c 11.4659(10)
_cell_measurement_reflns_used 285
_cell_measurement_temperature 100
_cell_measurement_theta_max 31.30
_cell_measurement_theta_min 4.52
_cell_volume 454.95(6)
_computing_cell_refinement
;
APEX3 (Bruker, 2018)
;
_computing_data_collection
;
APEX3 (Bruker, 2018)
;
_computing_data_reduction
;
APEX3 (Bruker, 2018)
;
_computing_molecular_graphics
;
DIAMOND (Brandenburg, 2018)
;
_computing_publication_material
;
publCIF (Westrip, 2010)
;
_computing_structure_refinement
;
SHELXL (Sheldrick, 2015b)
;
_computing_structure_solution
;
SHELXT (Sheldrick, 2015a)
;
_diffrn_ambient_temperature 100
_diffrn_detector 'Bruker PHOTON 100 area detector'
_diffrn_detector_area_resol_mean 7.9
_diffrn_measured_fraction_theta_full 1.000
_diffrn_measured_fraction_theta_max 1.000
_diffrn_measurement_device 'three-circle diffractometer'
_diffrn_measurement_device_type 'Bruker D8 QUEST area detector'
_diffrn_measurement_method '\w and \f scans'
_diffrn_radiation_type MoK\a
_diffrn_radiation_wavelength 0.71073
_diffrn_reflns_av_R_equivalents 0.0702
_diffrn_reflns_av_unetI/netI 0.0255
_diffrn_reflns_limit_h_max 10
_diffrn_reflns_limit_h_min -9
_diffrn_reflns_limit_k_max 10
_diffrn_reflns_limit_k_min -9
_diffrn_reflns_limit_l_max 19
_diffrn_reflns_limit_l_min -19
_diffrn_reflns_number 5872
_diffrn_reflns_theta_full 25.242
_diffrn_reflns_theta_max 36.312
_diffrn_reflns_theta_min 3.554
_diffrn_source 'microfocus sealed X-ray tube'
_exptl_absorpt_coefficient_mu 19.612
_exptl_absorpt_correction_T_max 0.4803
_exptl_absorpt_correction_T_min 0.1505
_exptl_absorpt_correction_type multi-scan
_exptl_absorpt_process_details
;
(<i>SADABS</i>; Krause <i>et al.</i>, 2015)
;
_exptl_crystal_colour colorless
_exptl_crystal_density_diffrn 3.524
_exptl_crystal_density_meas 3.33
_exptl_crystal_density_method 'helium pycnometry'
_exptl_crystal_description plate
_exptl_crystal_F_000 432
_exptl_crystal_size_max 0.188
_exptl_crystal_size_mid 0.145
_exptl_crystal_size_min 0.032
_refine_diff_density_max 0.663
_refine_diff_density_min -0.726
_refine_ls_extinction_coef 0.0016(3)
_refine_ls_extinction_expression Fc^*^=kFc[1+0.001xFc^2^\l^3^/sin(2\q)]^-1/4^
_refine_ls_extinction_method
;
SHELXL (Sheldrick, 2015b)
;
_refine_ls_goodness_of_fit_ref 1.064
_refine_ls_hydrogen_treatment undef
_refine_ls_matrix_type full
_refine_ls_number_parameters 13
_refine_ls_number_reflns 322
_refine_ls_number_restraints 0
_refine_ls_restrained_S_all 1.064
_refine_ls_R_factor_all 0.0507
_refine_ls_R_factor_gt 0.0203
_refine_ls_shift/su_max 0.000
_refine_ls_shift/su_mean 0.000
_refine_ls_structure_factor_coef Fsqd
_refine_ls_weighting_details 'w=1/[\s^2^(Fo^2^)+(0.0040P)^2^+1.2951P] where P=(Fo^2^+2Fc^2^)/3'
_refine_ls_weighting_scheme calc
_refine_ls_wR_factor_gt 0.0327
_refine_ls_wR_factor_ref 0.0378
_reflns_number_gt 189
_reflns_number_total 322
_reflns_threshold_expression 'I > 2\s(I)'
_cod_data_source_file wm4118sup1.cif
_cod_data_source_block I
_cod_original_cell_volume 454.95(8)
_cod_database_code 1556408
_shelx_space_group_comment
;
The symmetry employed for this shelxl refinement is uniquely defined
by the following loop, which should always be used as a source of
symmetry information in preference to the above space-group names.
They are only intended as comments.
;
_shelx_estimated_absorpt_t_min 0.120
_shelx_estimated_absorpt_t_max 0.573

loop_
_space_group_symop_operation_xyz
'x, y, z'
'-x, -y, z'
'-y, x, z'
'y, -x, z'
'-x, y, -z+1/2'
'x, -y, -z+1/2'
'y, x, -z+1/2'
'-y, -x, -z+1/2'
'x+1/2, y+1/2, z+1/2'
'-x+1/2, -y+1/2, z+1/2'
'-y+1/2, x+1/2, z+1/2'
'y+1/2, -x+1/2, z+1/2'
'-x+1/2, y+1/2, -z+1'
'x+1/2, -y+1/2, -z+1'
'y+1/2, x+1/2, -z+1'
'-y+1/2, -x+1/2, -z+1'
'-x, -y, -z'
'x, y, -z'
'y, -x, -z'
'-y, x, -z'
'x, -y, z-1/2'
'-x, y, z-1/2'
'-y, -x, z-1/2'
'y, x, z-1/2'
'-x+1/2, -y+1/2, -z+1/2'
'x+1/2, y+1/2, -z+1/2'
'y+1/2, -x+1/2, -z+1/2'
'-y+1/2, x+1/2, -z+1/2'
'x+1/2, -y+1/2, z'
'-x+1/2, y+1/2, z'
'-y+1/2, -x+1/2, z'
'y+1/2, x+1/2, z'

loop_
_atom_site_type_symbol
_atom_site_label
_atom_site_fract_x
_atom_site_fract_y
_atom_site_fract_z
_atom_site_U_iso_or_equiv
_atom_site_adp_type
_atom_site_calc_flag
_atom_site_occupancy
Br Br1 0.500000 0.000000 0.500000 0.00663(14) Uani d 1
Rb Rb1 0.500000 0.500000 0.750000 0.00956(15) Uani d 1
F F1 0.6501(2) 0.1501(2) 0.61660(13) 0.0138(3) Uani d 1

loop_
_atom_site_aniso_label
_atom_site_aniso_U_11
_atom_site_aniso_U_22
_atom_site_aniso_U_33
_atom_site_aniso_U_12
_atom_site_aniso_U_13
_atom_site_aniso_U_23
Br1 0.00693(19) 0.00693(19) 0.0060(2) 0.0008(2) 0.000 0.000
Rb1 0.0099(2) 0.0099(2) 0.0088(2) 0.000 0.000 0.000
F1 0.0147(5) 0.0147(5) 0.0120(7) -0.0003(8) -0.0047(5) -0.0047(5)

loop_
_atom_type_symbol
_atom_type_description
_atom_type_scat_dispersion_real
_atom_type_scat_dispersion_imag
_atom_type_scat_source
F F 0.0171 0.0103 'International Tables Vol C Tables 4.2.6.8 and 6.1.1.4'
Br Br -0.2901 2.4595 'International Tables Vol C Tables 4.2.6.8 and 6.1.1.4'
Rb Rb -0.9393 2.9676 'International Tables Vol C Tables 4.2.6.8 and 6.1.1.4'

loop_
_geom_angle_atom_site_label_1
_geom_angle_atom_site_label_2
_geom_angle_atom_site_label_3
_geom_angle_site_symmetry_1
_geom_angle_site_symmetry_3
_geom_angle
F1 Br1 F1 . 17_656 180.0
F1 Br1 F1 . 18_556 90.01(10)
F1 Br1 F1 17_656 18_556 89.99(10)
F1 Br1 F1 . 2_655 89.99(10)
F1 Br1 F1 17_656 2_655 90.01(10)
F1 Br1 F1 18_556 2_655 180.0
F1 Rb1 F1 27_566 4_565 143.52(7)
F1 Rb1 F1 27_566 25_656 73.20(3)
F1 Rb1 F1 4_565 25_656 141.19(6)
F1 Rb1 F1 27_566 28_546 114.95(5)
F1 Rb1 F1 4_565 28_546 76.95(5)
F1 Rb1 F1 25_656 28_546 73.20(3)
F1 Rb1 F1 27_566 3_655 76.95(5)
F1 Rb1 F1 4_565 3_655 114.95(5)
F1 Rb1 F1 25_656 3_655 78.41(7)
F1 Rb1 F1 28_546 3_655 143.52(7)
F1 Rb1 F1 27_566 26_456 73.20(3)
F1 Rb1 F1 4_565 26_456 78.41(7)
F1 Rb1 F1 25_656 26_456 114.95(5)
F1 Rb1 F1 28_546 26_456 73.20(3)
F1 Rb1 F1 3_655 26_456 141.19(6)
F1 Rb1 F1 27_566 2_665 78.41(7)
F1 Rb1 F1 4_565 2_665 73.20(3)
F1 Rb1 F1 25_656 2_665 143.52(7)
F1 Rb1 F1 28_546 2_665 141.19(6)
F1 Rb1 F1 3_655 2_665 73.20(3)
F1 Rb1 F1 26_456 2_665 76.95(5)
F1 Rb1 F1 27_566 . 141.19(6)
F1 Rb1 F1 4_565 . 73.19(3)
F1 Rb1 F1 25_656 . 76.95(5)
F1 Rb1 F1 28_546 . 78.41(7)
F1 Rb1 F1 3_655 . 73.20(3)
F1 Rb1 F1 26_456 . 143.52(7)
F1 Rb1 F1 2_665 . 114.95(5)
F1 Rb1 Rb1 27_566 25_556 141.53(2)
F1 Rb1 Rb1 4_565 25_556 38.47(2)
F1 Rb1 Rb1 25_656 25_556 108.24(3)
F1 Rb1 Rb1 28_546 25_556 38.47(2)
F1 Rb1 Rb1 3_655 25_556 141.53(2)
F1 Rb1 Rb1 26_456 25_556 71.76(3)
F1 Rb1 Rb1 2_665 25_556 108.24(3)
F1 Rb1 Rb1 . 25_556 71.76(3)
F1 Rb1 Rb1 27_566 25_666 38.47(2)
F1 Rb1 Rb1 4_565 25_666 141.53(2)
F1 Rb1 Rb1 25_656 25_666 71.76(3)
F1 Rb1 Rb1 28_546 25_666 141.53(2)
F1 Rb1 Rb1 3_655 25_666 38.47(2)
F1 Rb1 Rb1 26_456 25_666 108.24(3)
F1 Rb1 Rb1 2_665 25_666 71.76(3)
F1 Rb1 Rb1 . 25_666 108.24(3)
Rb1 Rb1 Rb1 25_556 25_666 180.0
F1 Rb1 Rb1 27_566 25_566 71.76(3)
F1 Rb1 Rb1 4_565 25_566 71.76(3)
F1 Rb1 Rb1 25_656 25_566 141.53(2)
F1 Rb1 Rb1 28_546 25_566 108.24(3)
F1 Rb1 Rb1 3_655 25_566 108.24(3)
F1 Rb1 Rb1 26_456 25_566 38.47(2)
F1 Rb1 Rb1 2_665 25_566 38.47(2)
F1 Rb1 Rb1 . 25_566 141.53(2)
Rb1 Rb1 Rb1 25_556 25_566 90.0
Rb1 Rb1 Rb1 25_666 25_566 90.0
F1 Rb1 Rb1 27_566 25_656 108.24(3)
F1 Rb1 Rb1 4_565 25_656 108.24(3)
F1 Rb1 Rb1 25_656 25_656 38.47(2)
F1 Rb1 Rb1 28_546 25_656 71.76(3)
F1 Rb1 Rb1 3_655 25_656 71.76(3)
F1 Rb1 Rb1 26_456 25_656 141.53(2)
F1 Rb1 Rb1 2_665 25_656 141.53(2)
F1 Rb1 Rb1 . 25_656 38.47(2)
Rb1 Rb1 Rb1 25_556 25_656 90.0
Rb1 Rb1 Rb1 25_666 25_656 90.0
Rb1 Rb1 Rb1 25_566 25_656 180.0
Br1 F1 Rb1 . 25_656 126.98(3)
Br1 F1 Rb1 . . 126.98(3)
Rb1 F1 Rb1 25_656 . 103.05(5)

loop_
_geom_bond_atom_site_label_1
_geom_bond_atom_site_label_2
_geom_bond_site_symmetry_2
_geom_bond_distance
Br1 F1 . 1.8905(16)
Br1 F1 17_656 1.8906(16)
Br1 F1 18_556 1.8906(16)
Br1 F1 2_655 1.8906(16)
Rb1 F1 27_566 2.8447(10)
Rb1 F1 4_565 2.8447(10)
Rb1 F1 25_656 2.8447(10)
Rb1 F1 28_546 2.8447(10)
Rb1 F1 3_655 2.8447(10)
Rb1 F1 26_456 2.8447(9)
Rb1 F1 2_665 2.8447(9)
Rb1 F1 . 2.8447(9)
Rb1 Rb1 25_556 4.4541(4)
Rb1 Rb1 25_666 4.4541(4)
Rb1 Rb1 25_566 4.4541(4)
Rb1 Rb1 25_656 4.4541(4)

_cod_database_fobs_code 1556408
